data_7135458
loop_
_publ_author_name
'Campillo-Alvarado, Gonzalo'
'Vargas-Olvera, Eva C'
'Swenson, Dale C.'
'Morales-Rojas, Hugo'
'H&#xf6;pfl, Herbert'
'MacGillivray, Leonard R.'

_publ_section_title
;
 Rotisserie-like motion enables guest transport in a nonporous organic
 crystal involving a diboron host.
;
_journal_issue 15
_journal_name_full 'Chemical communications (Cambridge, England)'
_journal_page_first 4519
_journal_page_last 4522
_journal_paper_doi 10.1039/d5cc05394c
_journal_volume 62
_journal_year 2026
_chemical_formula_moiety 'C34 H22 B2 F4 N4 O4, 0.5(C6 H6)'
_chemical_formula_sum 'C37 H25 B2 F4 N4 O4'
_chemical_formula_weight 687.23
_chemical_name_systematic '2,4-difluorophenylboronic acid catechol ester adduct of 4,4,'-azopyridine'
_space_group_crystal_system monoclinic
_space_group_IT_number 14
_space_group_name_Hall '-P 2ybc'
_space_group_name_H-M_alt 'P 1 21/c 1'
_atom_sites_solution_hydrogens geom
_atom_sites_solution_primary direct
_audit_creation_date 2020-04-22
_audit_creation_method
;
Olex2 1.3
(compiled 2020.02.04 svn.rd84adfe8 for OlexSys, GUI svn.r6032)
;
_audit_update_record
;
2020-04-23 deposited with the CCDC.	2026-01-13 downloaded from the CCDC.
;
_cell_angle_alpha 90
_cell_angle_beta 105.945(5)
_cell_angle_gamma 90
_cell_formula_units_Z 4
_cell_length_a 12.6124(13)
_cell_length_b 15.3927(15)
_cell_length_c 17.4936(17)
_cell_measurement_reflns_used 4422
_cell_measurement_temperature 190.15
_cell_measurement_theta_max 22.22
_cell_measurement_theta_min 2.4215
_cell_volume 3265.5(6)
_computing_molecular_graphics 'Olex2 1.3 (Dolomanov et al., 2009)'
_computing_publication_material 'Olex2 1.3 (Dolomanov et al., 2009)'
_computing_structure_refinement 'SHELXL 2018/3 (Sheldrick, 2015)'
_computing_structure_solution 'ShelXT (Sheldrick, 2015)'
_diffrn_ambient_temperature 190.15
_diffrn_measured_fraction_theta_full 0.997
_diffrn_measured_fraction_theta_max 0.989
_diffrn_measurement_device_type 'Bruker Nonius APEX II Kappa'
_diffrn_radiation_type MoK\a
_diffrn_radiation_wavelength 0.71073
_diffrn_reflns_av_R_equivalents 0.0594
_diffrn_reflns_av_unetI/netI 0.0606
_diffrn_reflns_Laue_measured_fraction_full 0.997
_diffrn_reflns_Laue_measured_fraction_max 0.989
_diffrn_reflns_limit_h_max 15
_diffrn_reflns_limit_h_min -15
_diffrn_reflns_limit_k_max 18
_diffrn_reflns_limit_k_min -18
_diffrn_reflns_limit_l_max 21
_diffrn_reflns_limit_l_min -21
_diffrn_reflns_number 35911
_diffrn_reflns_point_group_measured_fraction_full 0.997
_diffrn_reflns_point_group_measured_fraction_max 0.989
_diffrn_reflns_theta_full 26.000
_diffrn_reflns_theta_max 26.410
_diffrn_reflns_theta_min 2.675
_exptl_absorpt_coefficient_mu 0.106
_exptl_absorpt_correction_T_max 0.7454
_exptl_absorpt_correction_T_min 0.7084
_exptl_absorpt_correction_type multi-scan
_exptl_absorpt_process_details
;
SADABS-2014/5 (Bruker,2014/5) was used for absorption correction.
wR2(int) was 0.0570 before and 0.0498 after correction.
The Ratio of minimum to maximum transmission is 0.9504.
The \l/2 correction factor is 0.00150.
;
_exptl_crystal_colour red
_exptl_crystal_colour_primary red
_exptl_crystal_density_diffrn 1.398
_exptl_crystal_description prism
_exptl_crystal_F_000 1412
_exptl_crystal_size_max 0.19
_exptl_crystal_size_mid 0.13
_exptl_crystal_size_min 0.08
_refine_diff_density_max 0.558
_refine_diff_density_min -0.430
_refine_diff_density_rms 0.070
_refine_ls_extinction_method none
_refine_ls_goodness_of_fit_ref 1.030
_refine_ls_hydrogen_treatment constr
_refine_ls_matrix_type full
_refine_ls_number_parameters 475
_refine_ls_number_reflns 6620
_refine_ls_number_restraints 511
_refine_ls_restrained_S_all 1.062
_refine_ls_R_factor_all 0.1303
_refine_ls_R_factor_gt 0.0719
_refine_ls_shift/su_max 0.000
_refine_ls_shift/su_mean 0.000
_refine_ls_structure_factor_coef Fsqd
_refine_ls_weighting_details 'w=1/[\s^2^(Fo^2^)+(0.0941P)^2^+4.3237P] where P=(Fo^2^+2Fc^2^)/3'
_refine_ls_weighting_scheme calc
_refine_ls_wR_factor_gt 0.1799
_refine_ls_wR_factor_ref 0.2171
_reflns_Friedel_coverage 0.000
_reflns_number_gt 3916
_reflns_number_total 6620
_reflns_threshold_expression 'I > 2\s(I)'
_cod_data_source_file d5cc05394c2.cif
_cod_data_source_block I
_cod_database_code 7135458
_shelx_shelxl_version_number 2018/3
_shelx_space_group_comment
;
The symmetry employed for this shelxl refinement is uniquely defined
by the following loop, which should always be used as a source of
symmetry information in preference to the above space-group names.
They are only intended as comments.
;
_shelx_estimated_absorpt_t_max 0.992
_shelx_estimated_absorpt_t_min 0.980
_olex2_refinement_description
;
1. Fixed Uiso
 At 1.2 times of:
  All C(H) groups
2. Restrained distances
 C35-C36 \\sim C36-C37 \\sim C37-C38 \\sim C38-C39 \\sim C39-C40 \\sim C40-C35
 with sigma of 0.02
 C35-C39 \\sim C35-C39 \\sim C38-C36 \\sim C38-C40 \\sim C40-C36 \\sim C39-C37
 with sigma of 0.04
3. Restrained planarity
 C35, C36, C37, C38, C39, C40
 with sigma of 0.1
4. Uiso/Uaniso restraints and constraints
C35 \\sim C36 \\sim C37 \\sim C38 \\sim C39 \\sim C40: within 2A with sigma of
0.04 and sigma for terminal atoms of 0.08 within 2A
5. Rigid body (RIGU) restrains
 C35, C36, C37, C38, C39, C40
 with sigma for 1-2 distances of 0.004 and sigma for 1-3 distances of 0.004
 All non-hydrogen atoms
 with sigma for 1-2 distances of 0.0001 and sigma for 1-3 distances of 0.0001
 C37, C38, C39, C40, C36, C35
 with sigma for 1-2 distances of 0.001 and sigma for 1-3 distances of 0.001
6. Others
 Fixed Sof: C38(0.5) H38(0.5) C39(0.5) H39(0.5) C40(0.5) H40(0.5) C35(0.5)
 H35(0.5) C36(0.5) H36(0.5) C37(0.5) H37(0.5)
7.a Aromatic/amide H refined with riding coordinates:
 C13(H13), C14(H14), C31(H31), C22(H22), C34(H34), C12(H12), C16(H16),
 C17(H17), C33(H33), C21(H21), C18(H18), C28(H28), C19(H19), C9(H9), C6(H6),
 C3(H3), C4(H4), C25(H25), C5(H5), C11(H11), C26(H26), C27(H27), C38(H38),
 C39(H39), C40(H40), C35(H35), C36(H36), C37(H37)
7.b Fitted hexagon refined as free rotating group:
 C38(C39,C40,C35,C36,C37)
;
_olex2_submission_original_sample_id I-190
_olex2_submission_special_instructions 'No special instructions were received'

loop_
_space_group_symop_operation_xyz
'x, y, z'
'-x, y+1/2, -z+1/2'
'-x, -y, -z'
'x, -y-1/2, z-1/2'

loop_
_atom_site_label
_atom_site_type_symbol
_atom_site_fract_x
_atom_site_fract_y
_atom_site_fract_z
_atom_site_U_iso_or_equiv
_atom_site_adp_type
_atom_site_occupancy
_atom_site_site_symmetry_order
_atom_site_calc_flag
_atom_site_refinement_flags_posn
_atom_site_refinement_flags_adp
_atom_site_refinement_flags_occupancy
_atom_site_disorder_assembly
_atom_site_disorder_group
F3 F -0.20327(17) 0.62305(14) 0.75592(13) 0.0462(5) Uani 1 1 d . . . . .
F4 F -0.44972(19) 0.71023(15) 0.51640(14) 0.0532(6) Uani 1 1 d . . . . .
F1 F 0.69267(19) 0.28338(15) 0.69255(14) 0.0518(5) Uani 1 1 d . . . . .
O2 O 0.4691(2) 0.07020(15) 0.69254(14) 0.0365(4) Uani 1 1 d . . . . .
O3 O -0.05693(19) 0.77601(16) 0.84162(14) 0.0361(4) Uani 1 1 d . . . . .
O1 O 0.6210(2) 0.13831(15) 0.78089(15) 0.0365(4) Uani 1 1 d . . . . .
O4 O 0.01625(19) 0.83748(16) 0.74366(15) 0.0369(4) Uani 1 1 d . . . . .
F2 F 0.7300(2) 0.20629(19) 0.44290(16) 0.0702(7) Uani 1 1 d . . . . .
N1 N 0.4627(2) 0.23075(18) 0.70761(17) 0.0327(4) Uani 1 1 d . . . . .
N4 N 0.0332(2) 0.67761(18) 0.76395(17) 0.0327(4) Uani 1 1 d . . . . .
N2 N 0.2425(2) 0.43556(19) 0.70555(17) 0.0333(5) Uani 1 1 d . . . . .
N3 N 0.2457(2) 0.46705(19) 0.77149(18) 0.0354(5) Uani 1 1 d . . . . .
C2 C 0.4868(3) 0.0365(2) 0.7675(2) 0.0348(6) Uani 1 1 d . . . . .
C7 C 0.5952(3) 0.1608(2) 0.6306(2) 0.0357(4) Uani 1 1 d . . . . .
C13 C 0.4815(3) 0.2834(2) 0.7708(2) 0.0316(6) Uani 1 1 d . . . . .
H13 H 0.544920 0.273835 0.814079 0.038 Uiso 1 1 calc R U . . .
C23 C 0.0094(3) 0.8453(2) 0.8720(2) 0.0328(5) Uani 1 1 d . . . . .
C29 C -0.1589(3) 0.7474(2) 0.6929(2) 0.0321(4) Uani 1 1 d . . . . .
C32 C -0.3542(3) 0.7225(2) 0.5739(2) 0.0372(6) Uani 1 1 d . . . . .
C14 C 0.4118(3) 0.3511(2) 0.7750(2) 0.0326(6) Uani 1 1 d . . . . .
H14 H 0.426078 0.387151 0.820776 0.039 Uiso 1 1 calc R U . . .
C1 C 0.5768(3) 0.0766(2) 0.8194(2) 0.0349(6) Uani 1 1 d . . . . .
C30 C -0.2301(3) 0.6798(2) 0.6932(2) 0.0330(6) Uani 1 1 d . . . . .
C15 C 0.3206(3) 0.3653(2) 0.7112(2) 0.0307(5) Uani 1 1 d . . . . .
C31 C -0.3277(3) 0.6642(2) 0.6353(2) 0.0365(6) Uani 1 1 d . . . . .
H31 H -0.373540 0.615963 0.637939 0.044 Uiso 1 1 calc R U . . .
C20 C 0.1694(3) 0.5386(2) 0.7649(2) 0.0325(6) Uani 1 1 d . . . . .
C22 C 0.0637(3) 0.6258(2) 0.8272(2) 0.0358(6) Uani 1 1 d . . . . .
H22 H 0.036655 0.637334 0.871786 0.043 Uiso 1 1 calc R U . . .
C34 C -0.1923(3) 0.8038(2) 0.6287(2) 0.0358(6) Uani 1 1 d . . . . .
H34 H -0.146134 0.851619 0.625253 0.043 Uiso 1 1 calc R U . . .
C12 C 0.5739(3) 0.1058(3) 0.5641(2) 0.0409(7) Uani 1 1 d . . . . .
H12 H 0.526392 0.057446 0.561973 0.049 Uiso 1 1 calc R U . . .
C24 C 0.0534(3) 0.8814(2) 0.8140(2) 0.0352(6) Uani 1 1 d . . . . .
C8 C 0.6664(3) 0.2287(2) 0.6293(2) 0.0373(6) Uani 1 1 d . . . . .
C16 C 0.3014(3) 0.3120(2) 0.6457(2) 0.0378(7) Uani 1 1 d . . . . .
H16 H 0.239821 0.321425 0.600970 0.045 Uiso 1 1 calc R U . . .
C17 C 0.3734(3) 0.2448(2) 0.6466(2) 0.0382(7) Uani 1 1 d . . . . .
H17 H 0.359356 0.206779 0.602118 0.046 Uiso 1 1 calc R U . . .
C33 C -0.2898(3) 0.7931(2) 0.5697(2) 0.0416(7) Uani 1 1 d . . . . .
H33 H -0.311699 0.833609 0.527252 0.050 Uiso 1 1 calc R U . . .
C21 C 0.1328(3) 0.5564(2) 0.8299(2) 0.0389(7) Uani 1 1 d . . . . .
H21 H 0.154994 0.521293 0.876233 0.047 Uiso 1 1 calc R U . . .
C18 C 0.0700(3) 0.6611(3) 0.7004(2) 0.0398(7) Uani 1 1 d . . . . .
H18 H 0.048781 0.698402 0.655473 0.048 Uiso 1 1 calc R U . . .
C28 C 0.0330(3) 0.8803(2) 0.9470(2) 0.0396(7) Uani 1 1 d . . . . .
H28 H 0.002903 0.856336 0.986529 0.048 Uiso 1 1 calc R U . . .
C19 C 0.1380(3) 0.5914(2) 0.6987(2) 0.0381(7) Uani 1 1 d . . . . .
H19 H 0.162575 0.579883 0.653062 0.046 Uiso 1 1 calc R U . . .
C9 C 0.7126(3) 0.2466(3) 0.5683(2) 0.0443(7) Uani 1 1 d . . . . .
H9 H 0.759627 0.295207 0.569750 0.053 Uiso 1 1 calc R U . . .
C10 C 0.6868(3) 0.1903(3) 0.5054(2) 0.0465(7) Uani 1 1 d . . . . .
C6 C 0.6148(3) 0.0527(2) 0.8983(2) 0.0402(7) Uani 1 1 d . . . . .
H6 H 0.676431 0.080431 0.933497 0.048 Uiso 1 1 calc R U . . .
C3 C 0.4295(3) -0.0283(2) 0.7929(2) 0.0396(6) Uani 1 1 d . . . . .
H3 H 0.367000 -0.055173 0.757846 0.047 Uiso 1 1 calc R U . . .
C4 C 0.4679(3) -0.0529(3) 0.8730(2) 0.0436(7) Uani 1 1 d . . . . .
H4 H 0.430339 -0.097536 0.892657 0.052 Uiso 1 1 calc R U . . .
C25 C 0.1228(3) 0.9520(2) 0.8302(2) 0.0408(7) Uani 1 1 d . . . . .
H25 H 0.153544 0.976059 0.791049 0.049 Uiso 1 1 calc R U . . .
C5 C 0.5579(3) -0.0143(2) 0.9237(2) 0.0444(7) Uani 1 1 d . . . . .
H5 H 0.582297 -0.033582 0.977295 0.053 Uiso 1 1 calc R U . . .
C11 C 0.6199(3) 0.1196(3) 0.5009(3) 0.0506(8) Uani 1 1 d . . . . .
H11 H 0.605199 0.081308 0.456624 0.061 Uiso 1 1 calc R U . . .
C26 C 0.1462(3) 0.9867(3) 0.9070(2) 0.0473(8) Uani 1 1 d . . . . .
H26 H 0.193679 1.035555 0.920223 0.057 Uiso 1 1 calc R U . . .
C27 C 0.1024(3) 0.9521(3) 0.9631(2) 0.0454(8) Uani 1 1 d . . . . .
H27 H 0.119682 0.977611 1.014482 0.054 Uiso 1 1 calc R U . . .
B1 B 0.5425(3) 0.1455(3) 0.7024(3) 0.0358(3) Uani 1 1 d . . . . .
B2 B -0.0465(3) 0.7633(3) 0.7608(3) 0.0350(3) Uani 1 1 d . . . . .
C38 C -0.0448(12) 0.5603(6) 0.9946(8) 0.119(3) Uani 0.5 1 d DG U P A -1
H38 H -0.088143 0.611696 0.983992 0.143 Uiso 0.5 1 calc R U P A -1
C39 C -0.0815(10) 0.4851(8) 0.9516(7) 0.127(3) Uani 0.5 1 d DG U P A -1
H39 H -0.149892 0.484958 0.911561 0.152 Uiso 0.5 1 calc R U P A -1
C40 C -0.0181(12) 0.4099(6) 0.9671(8) 0.119(3) Uani 0.5 1 d DG U P A -1
H40 H -0.043127 0.358456 0.937664 0.143 Uiso 0.5 1 calc R U P A -1
C35 C 0.0820(12) 0.4100(6) 1.0256(8) 0.118(3) Uani 0.5 1 d DG U P A -1
H35 H 0.125388 0.358690 1.036199 0.142 Uiso 0.5 1 calc R U P A -1
C36 C 0.1187(10) 0.4853(8) 1.0686(7) 0.122(3) Uani 0.5 1 d DG U P A -1
H36 H 0.187139 0.485426 1.108629 0.147 Uiso 0.5 1 calc R U P A -1
C37 C 0.0553(12) 0.5605(6) 1.0531(7) 0.121(3) Uani 0.5 1 d DG U P A -1
H37 H 0.080375 0.611930 1.082528 0.145 Uiso 0.5 1 calc R U P A -1

loop_
_atom_site_aniso_label
_atom_site_aniso_U_11
_atom_site_aniso_U_22
_atom_site_aniso_U_33
_atom_site_aniso_U_23
_atom_site_aniso_U_13
_atom_site_aniso_U_12
F3 0.0418(9) 0.0425(9) 0.0522(9) 0.0089(7) 0.0091(6) -0.0034(7)
F4 0.0476(8) 0.0467(12) 0.0555(9) -0.0005(8) -0.0020(7) -0.0055(7)
F1 0.0560(12) 0.0521(10) 0.0508(8) -0.0028(7) 0.0206(8) -0.0094(9)
O2 0.0385(7) 0.0307(6) 0.0439(6) 0.0011(5) 0.0172(5) 0.0041(6)
O3 0.0357(8) 0.0361(7) 0.0385(6) -0.0036(5) 0.0136(5) 0.0017(5)
O1 0.0374(6) 0.0312(8) 0.0426(6) 0.0043(5) 0.0139(5) 0.0063(5)
O4 0.0365(8) 0.0342(6) 0.0422(6) -0.0026(5) 0.0143(5) -0.0008(6)
F2 0.0762(16) 0.0887(15) 0.0595(9) 0.0016(9) 0.0420(11) -0.0132(12)
N1 0.0316(7) 0.0296(6) 0.0383(7) 0.0016(5) 0.0119(5) 0.0018(6)
N4 0.0294(9) 0.0333(7) 0.0367(8) -0.0039(6) 0.0112(7) -0.0016(6)
N2 0.0307(9) 0.0310(9) 0.0405(8) -0.0002(6) 0.0139(7) -0.0010(7)
N3 0.0323(11) 0.0350(9) 0.0412(8) -0.0016(6) 0.0139(7) 0.0003(8)
C2 0.0377(9) 0.0274(9) 0.0444(7) 0.0010(6) 0.0197(5) 0.0089(7)
C7 0.0297(9) 0.0363(8) 0.0422(6) 0.0069(5) 0.0119(6) 0.0090(6)
C13 0.0310(9) 0.0283(9) 0.0382(8) 0.0021(7) 0.0141(6) -0.0018(7)
C23 0.0269(11) 0.0311(8) 0.0403(6) -0.0021(6) 0.0088(6) 0.0090(8)
C29 0.0329(6) 0.0294(8) 0.0379(7) -0.0049(5) 0.0160(5) 0.0039(5)
C32 0.0371(8) 0.0327(10) 0.0413(9) -0.0067(7) 0.0103(7) 0.0022(7)
C14 0.0316(9) 0.0288(9) 0.0396(8) 0.0003(7) 0.0133(6) -0.0015(7)
C1 0.0385(9) 0.0268(10) 0.0433(6) 0.0023(6) 0.0181(5) 0.0097(7)
C30 0.0319(7) 0.0291(8) 0.0409(8) -0.0035(7) 0.0152(6) 0.0045(6)
C15 0.0289(8) 0.0292(9) 0.0380(8) 0.0027(6) 0.0157(6) -0.0027(7)
C31 0.0336(8) 0.0330(10) 0.0444(9) -0.0049(7) 0.0132(6) 0.0035(7)
C20 0.0271(12) 0.0323(9) 0.0393(8) -0.0036(6) 0.0112(8) -0.0034(8)
C22 0.0359(14) 0.0354(10) 0.0382(8) -0.0020(7) 0.0136(8) 0.0018(9)
C34 0.0387(9) 0.0309(10) 0.0387(8) -0.0038(7) 0.0122(6) 0.0004(7)
C12 0.0364(14) 0.0443(10) 0.0459(8) 0.0012(7) 0.0179(9) 0.0031(10)
C24 0.0303(12) 0.0326(8) 0.0431(7) -0.0029(6) 0.0108(6) 0.0047(8)
C8 0.0320(12) 0.0388(9) 0.0419(8) 0.0081(6) 0.0115(8) 0.0067(9)
C16 0.0347(10) 0.0370(10) 0.0410(8) -0.0021(7) 0.0092(7) 0.0064(8)
C17 0.0355(9) 0.0380(10) 0.0404(8) -0.0018(7) 0.0092(7) 0.0073(8)
C33 0.0421(9) 0.0372(10) 0.0434(10) -0.0021(8) 0.0081(7) -0.0014(8)
C21 0.0410(15) 0.0374(11) 0.0423(9) 0.0009(7) 0.0179(9) 0.0051(10)
C18 0.0419(15) 0.0416(12) 0.0393(9) 0.0005(7) 0.0168(10) 0.0086(11)
C28 0.0361(14) 0.0402(11) 0.0424(6) -0.0070(7) 0.0105(7) 0.0038(10)
C19 0.0379(15) 0.0389(11) 0.0410(9) -0.0002(8) 0.0165(9) 0.0053(10)
C9 0.0381(14) 0.0513(11) 0.0463(8) 0.0110(7) 0.0164(9) 0.0061(10)
C10 0.0407(15) 0.0571(12) 0.0471(8) 0.0078(8) 0.0214(9) 0.0049(11)
C6 0.0456(11) 0.0341(12) 0.0442(6) 0.0055(6) 0.0177(6) 0.0085(9)
C3 0.0452(10) 0.0320(10) 0.0470(9) 0.0019(7) 0.0219(7) 0.0043(9)
C4 0.0507(12) 0.0376(13) 0.0476(9) 0.0046(8) 0.0222(7) 0.0049(10)
C25 0.0372(13) 0.0368(10) 0.0481(9) -0.0047(8) 0.0110(9) -0.0008(10)
C5 0.0523(13) 0.0378(13) 0.0469(9) 0.0065(8) 0.0200(7) 0.0048(10)
C11 0.0481(16) 0.0604(12) 0.0501(9) 0.0007(9) 0.0249(11) -0.0006(12)
C26 0.0454(16) 0.0458(12) 0.0502(9) -0.0097(8) 0.0122(9) -0.0058(12)
C27 0.0433(16) 0.0445(12) 0.0474(9) -0.0093(8) 0.0108(9) -0.0019(11)
B1 0.0359(7) 0.0312(6) 0.0425(6) 0.0029(4) 0.0143(4) 0.0049(4)
B2 0.0348(6) 0.0339(6) 0.0389(6) -0.0025(4) 0.0144(4) 0.0008(4)
C38 0.188(5) 0.095(4) 0.113(6) 0.036(3) 0.108(4) 0.022(4)
C39 0.191(5) 0.098(4) 0.125(6) 0.031(4) 0.099(5) 0.026(3)
C40 0.185(6) 0.096(4) 0.116(6) 0.035(4) 0.107(4) 0.023(3)
C35 0.185(5) 0.094(4) 0.115(6) 0.036(4) 0.107(4) 0.022(4)
C36 0.190(5) 0.095(4) 0.119(6) 0.035(4) 0.104(4) 0.022(3)
C37 0.190(6) 0.095(4) 0.116(6) 0.035(4) 0.105(4) 0.022(3)

loop_
_atom_type_symbol
_atom_type_description
_atom_type_scat_dispersion_real
_atom_type_scat_dispersion_imag
_atom_type_scat_source
C C 0.0033 0.0016 'International Tables Vol C Tables 4.2.6.8 and 6.1.1.4'
H H 0.0000 0.0000 'International Tables Vol C Tables 4.2.6.8 and 6.1.1.4'
B B 0.0013 0.0007 'International Tables Vol C Tables 4.2.6.8 and 6.1.1.4'
F F 0.0171 0.0103 'International Tables Vol C Tables 4.2.6.8 and 6.1.1.4'
N N 0.0061 0.0033 'International Tables Vol C Tables 4.2.6.8 and 6.1.1.4'
O O 0.0106 0.0060 'International Tables Vol C Tables 4.2.6.8 and 6.1.1.4'

loop_
_geom_angle_atom_site_label_1
_geom_angle_atom_site_label_2
_geom_angle_atom_site_label_3
_geom_angle
_geom_angle_site_symmetry_1
_geom_angle_site_symmetry_3
_geom_angle_publ_flag
C2 O2 B1 104.8(3) . . ?
C23 O3 B2 105.7(3) . . ?
C1 O1 B1 104.7(3) . . ?
C24 O4 B2 105.7(3) . . ?
C13 N1 C17 118.7(3) . . ?
C13 N1 B1 123.2(3) . . ?
C17 N1 B1 118.0(3) . . ?
C22 N4 C18 119.3(3) . . ?
C22 N4 B2 122.7(3) . . ?
C18 N4 B2 118.0(3) . . ?
N3 N2 C15 112.4(3) . . ?
N2 N3 C20 111.8(3) . . ?
O2 C2 C1 110.2(3) . . ?
O2 C2 C3 128.4(4) . . ?
C3 C2 C1 121.3(3) . . ?
C12 C7 B1 122.5(3) . . ?
C8 C7 C12 114.8(3) . . ?
C8 C7 B1 122.7(3) . . ?
N1 C13 H13 119.0 . . ?
N1 C13 C14 122.1(3) . . ?
C14 C13 H13 119.0 . . ?
O3 C23 C24 110.5(3) . . ?
O3 C23 C28 128.7(3) . . ?
C28 C23 C24 120.8(3) . . ?
C30 C29 C34 115.1(3) . . ?
C30 C29 B2 124.0(3) . . ?
C34 C29 B2 120.9(3) . . ?
F4 C32 C31 117.8(3) . . ?
F4 C32 C33 119.4(3) . . ?
C31 C32 C33 122.8(4) . . ?
C13 C14 H14 120.7 . . ?
C13 C14 C15 118.5(3) . . ?
C15 C14 H14 120.7 . . ?
O1 C1 C2 111.0(3) . . ?
O1 C1 C6 126.9(3) . . ?
C6 C1 C2 122.1(3) . . ?
F3 C30 C29 117.9(3) . . ?
F3 C30 C31 116.7(3) . . ?
C29 C30 C31 125.3(3) . . ?
C14 C15 N2 125.0(3) . . ?
C16 C15 N2 115.3(3) . . ?
C16 C15 C14 119.7(3) . . ?
C32 C31 C30 115.9(3) . . ?
C32 C31 H31 122.0 . . ?
C30 C31 H31 122.0 . . ?
C21 C20 N3 117.1(3) . . ?
C21 C20 C19 119.6(3) . . ?
C19 C20 N3 123.2(3) . . ?
N4 C22 H22 119.0 . . ?
N4 C22 C21 122.0(3) . . ?
C21 C22 H22 119.0 . . ?
C29 C34 H34 118.7 . . ?
C33 C34 C29 122.6(3) . . ?
C33 C34 H34 118.7 . . ?
C7 C12 H12 118.7 . . ?
C11 C12 C7 122.5(4) . . ?
C11 C12 H12 118.7 . . ?
O4 C24 C23 110.5(3) . . ?
O4 C24 C25 128.0(3) . . ?
C25 C24 C23 121.5(3) . . ?
F1 C8 C7 118.0(3) . . ?
F1 C8 C9 116.6(3) . . ?
C9 C8 C7 125.5(4) . . ?
C15 C16 H16 120.8 . . ?
C17 C16 C15 118.4(3) . . ?
C17 C16 H16 120.8 . . ?
N1 C17 C16 122.6(4) . . ?
N1 C17 H17 118.7 . . ?
C16 C17 H17 118.7 . . ?
C32 C33 C34 118.3(4) . . ?
C32 C33 H33 120.9 . . ?
C34 C33 H33 120.9 . . ?
C20 C21 C22 118.9(4) . . ?
C20 C21 H21 120.5 . . ?
C22 C21 H21 120.5 . . ?
N4 C18 H18 119.2 . . ?
N4 C18 C19 121.5(4) . . ?
C19 C18 H18 119.2 . . ?
C23 C28 H28 121.2 . . ?
C23 C28 C27 117.7(4) . . ?
C27 C28 H28 121.2 . . ?
C20 C19 C18 118.6(3) . . ?
C20 C19 H19 120.7 . . ?
C18 C19 H19 120.7 . . ?
C8 C9 H9 122.0 . . ?
C10 C9 C8 116.0(4) . . ?
C10 C9 H9 122.0 . . ?
C9 C10 F2 117.9(4) . . ?
C11 C10 F2 118.1(4) . . ?
C11 C10 C9 124.0(4) . . ?
C1 C6 H6 121.7 . . ?
C1 C6 C5 116.6(4) . . ?
C5 C6 H6 121.7 . . ?
C2 C3 H3 121.6 . . ?
C2 C3 C4 116.8(4) . . ?
C4 C3 H3 121.6 . . ?
C3 C4 H4 119.1 . . ?
C5 C4 C3 121.8(4) . . ?
C5 C4 H4 119.1 . . ?
C24 C25 H25 121.5 . . ?
C24 C25 C26 117.0(4) . . ?
C26 C25 H25 121.5 . . ?
C6 C5 H5 119.3 . . ?
C4 C5 C6 121.4(4) . . ?
C4 C5 H5 119.3 . . ?
C12 C11 H11 121.4 . . ?
C10 C11 C12 117.3(4) . . ?
C10 C11 H11 121.4 . . ?
C25 C26 H26 119.2 . . ?
C27 C26 C25 121.5(4) . . ?
C27 C26 H26 119.2 . . ?
C28 C27 H27 119.2 . . ?
C26 C27 C28 121.6(4) . . ?
C26 C27 H27 119.2 . . ?
O2 B1 N1 104.9(3) . . ?
O2 B1 C7 114.4(3) . . ?
O1 B1 O2 107.1(3) . . ?
O1 B1 N1 105.7(3) . . ?
O1 B1 C7 115.6(3) . . ?
C7 B1 N1 108.3(3) . . ?
O3 B2 N4 106.8(3) . . ?
O3 B2 C29 116.1(3) . . ?
O4 B2 O3 106.8(3) . . ?
O4 B2 N4 105.8(3) . . ?
O4 B2 C29 112.7(3) . . ?
C29 B2 N4 108.1(3) . . ?
C39 C38 H38 120.0 . . ?
C39 C38 C37 120.0 . . ?
C37 C38 H38 120.0 . . ?
C38 C39 H39 120.0 . . ?
C38 C39 C40 120.0 . . ?
C40 C39 H39 120.0 . . ?
C39 C40 H40 120.0 . . ?
C35 C40 C39 120.0 . . ?
C35 C40 H40 120.0 . . ?
C40 C35 H35 120.0 . . ?
C40 C35 C36 120.0 . . ?
C36 C35 H35 120.0 . . ?
C35 C36 H36 120.0 . . ?
C35 C36 C37 120.0 . . ?
C37 C36 H36 120.0 . . ?
C38 C37 H37 120.0 . . ?
C36 C37 C38 120.0 . . ?
C36 C37 H37 120.0 . . ?

loop_
_geom_bond_atom_site_label_1
_geom_bond_atom_site_label_2
_geom_bond_distance
_geom_bond_site_symmetry_2
_geom_bond_publ_flag
F3 C30 1.370(4) . ?
F4 C32 1.353(4) . ?
F1 C8 1.357(4) . ?
O2 C2 1.370(4) . ?
O2 B1 1.463(5) . ?
O3 C23 1.369(4) . ?
O3 B2 1.469(5) . ?
O1 C1 1.367(4) . ?
O1 B1 1.460(5) . ?
O4 C24 1.369(4) . ?
O4 B2 1.466(5) . ?
F2 C10 1.372(4) . ?
N1 C13 1.338(4) . ?
N1 C17 1.339(5) . ?
N1 B1 1.672(5) . ?
N4 C22 1.331(5) . ?
N4 C18 1.341(4) . ?
N4 B2 1.650(5) . ?
N2 N3 1.242(4) . ?
N2 C15 1.447(4) . ?
N3 C20 1.446(4) . ?
C2 C1 1.388(5) . ?
C2 C3 1.375(5) . ?
C7 C12 1.403(5) . ?
C7 C8 1.382(5) . ?
C7 B1 1.591(5) . ?
C13 H13 0.9500 . ?
C13 C14 1.378(5) . ?
C23 C24 1.398(5) . ?
C23 C28 1.374(5) . ?
C29 C30 1.374(5) . ?
C29 C34 1.390(5) . ?
C29 B2 1.599(6) . ?
C32 C31 1.369(5) . ?
C32 C33 1.371(5) . ?
C14 H14 0.9500 . ?
C14 C15 1.383(5) . ?
C1 C6 1.381(5) . ?
C30 C31 1.384(5) . ?
C15 C16 1.375(5) . ?
C31 H31 0.9500 . ?
C20 C21 1.368(5) . ?
C20 C19 1.379(5) . ?
C22 H22 0.9500 . ?
C22 C21 1.372(5) . ?
C34 H34 0.9500 . ?
C34 C33 1.382(5) . ?
C12 H12 0.9500 . ?
C12 C11 1.399(5) . ?
C24 C25 1.375(5) . ?
C8 C9 1.377(5) . ?
C16 H16 0.9500 . ?
C16 C17 1.374(5) . ?
C17 H17 0.9500 . ?
C33 H33 0.9500 . ?
C21 H21 0.9500 . ?
C18 H18 0.9500 . ?
C18 C19 1.379(5) . ?
C28 H28 0.9500 . ?
C28 C27 1.389(5) . ?
C19 H19 0.9500 . ?
C9 H9 0.9500 . ?
C9 C10 1.367(6) . ?
C10 C11 1.366(6) . ?
C6 H6 0.9500 . ?
C6 C5 1.397(5) . ?
C3 H3 0.9500 . ?
C3 C4 1.404(5) . ?
C4 H4 0.9500 . ?
C4 C5 1.370(6) . ?
C25 H25 0.9500 . ?
C25 C26 1.400(5) . ?
C5 H5 0.9500 . ?
C11 H11 0.9500 . ?
C26 H26 0.9500 . ?
C26 C27 1.359(6) . ?
C27 H27 0.9500 . ?
C38 H38 0.9500 . ?
C38 C39 1.3900 . ?
C38 C37 1.3900 . ?
C39 H39 0.9500 . ?
C39 C40 1.3900 . ?
C40 H40 0.9500 . ?
C40 C35 1.3900 . ?
C35 H35 0.9500 . ?
C35 C36 1.3900 . ?
C36 H36 0.9500 . ?
C36 C37 1.3900 . ?
C37 H37 0.9500 . ?

loop_
_geom_torsion_atom_site_label_1
_geom_torsion_atom_site_label_2
_geom_torsion_atom_site_label_3
_geom_torsion_atom_site_label_4
_geom_torsion
_geom_torsion_site_symmetry_1
_geom_torsion_site_symmetry_2
_geom_torsion_site_symmetry_3
_geom_torsion_site_symmetry_4
_geom_torsion_publ_flag
F3 C30 C31 C32 178.8(3) . . . . ?
F4 C32 C31 C30 -179.3(3) . . . . ?
F4 C32 C33 C34 -179.4(3) . . . . ?
F1 C8 C9 C10 179.1(3) . . . . ?
O2 C2 C1 O1 0.5(4) . . . . ?
O2 C2 C1 C6 -177.8(3) . . . . ?
O2 C2 C3 C4 177.6(3) . . . . ?
O3 C23 C24 O4 0.7(4) . . . . ?
O3 C23 C24 C25 180.0(3) . . . . ?
O3 C23 C28 C27 -179.2(3) . . . . ?
O1 C1 C6 C5 -178.0(3) . . . . ?
O4 C24 C25 C26 178.3(3) . . . . ?
F2 C10 C11 C12 -178.1(4) . . . . ?
N1 C13 C14 C15 -1.0(5) . . . . ?
N4 C22 C21 C20 -1.7(6) . . . . ?
N4 C18 C19 C20 -0.9(6) . . . . ?
N2 N3 C20 C21 155.1(3) . . . . ?
N2 N3 C20 C19 -28.7(5) . . . . ?
N2 C15 C16 C17 179.0(3) . . . . ?
N3 N2 C15 C14 -19.7(4) . . . . ?
N3 N2 C15 C16 162.5(3) . . . . ?
N3 C20 C21 C22 177.5(3) . . . . ?
N3 C20 C19 C18 -176.0(3) . . . . ?
C2 O2 B1 O1 14.6(3) . . . . ?
C2 O2 B1 N1 -97.4(3) . . . . ?
C2 O2 B1 C7 144.0(3) . . . . ?
C2 C1 C6 C5 0.1(5) . . . . ?
C2 C3 C4 C5 0.0(5) . . . . ?
C7 C12 C11 C10 -0.7(6) . . . . ?
C7 C8 C9 C10 -1.7(6) . . . . ?
C13 N1 C17 C16 1.1(5) . . . . ?
C13 N1 B1 O2 119.6(3) . . . . ?
C13 N1 B1 O1 6.5(4) . . . . ?
C13 N1 B1 C7 -117.9(4) . . . . ?
C13 C14 C15 N2 -177.5(3) . . . . ?
C13 C14 C15 C16 0.3(5) . . . . ?
C23 O3 B2 O4 -8.3(4) . . . . ?
C23 O3 B2 N4 104.5(3) . . . . ?
C23 O3 B2 C29 -135.0(3) . . . . ?
C23 C24 C25 C26 -0.9(5) . . . . ?
C23 C28 C27 C26 -0.2(6) . . . . ?
C29 C30 C31 C32 -0.9(5) . . . . ?
C29 C34 C33 C32 -1.9(5) . . . . ?
C14 C15 C16 C17 1.0(5) . . . . ?
C1 O1 B1 O2 -14.2(3) . . . . ?
C1 O1 B1 N1 97.2(3) . . . . ?
C1 O1 B1 C7 -143.0(3) . . . . ?
C1 C2 C3 C4 -1.2(5) . . . . ?
C1 C6 C5 C4 -1.3(5) . . . . ?
C30 C29 C34 C33 0.2(5) . . . . ?
C30 C29 B2 O3 -59.2(5) . . . . ?
C30 C29 B2 O4 177.1(3) . . . . ?
C30 C29 B2 N4 60.6(4) . . . . ?
C15 N2 N3 C20 178.5(3) . . . . ?
C15 C16 C17 N1 -1.8(6) . . . . ?
C31 C32 C33 C34 2.2(6) . . . . ?
C22 N4 C18 C19 0.5(5) . . . . ?
C22 N4 B2 O3 9.4(4) . . . . ?
C22 N4 B2 O4 122.9(3) . . . . ?
C22 N4 B2 C29 -116.1(3) . . . . ?
C34 C29 C30 F3 -178.4(3) . . . . ?
C34 C29 C30 C31 1.2(5) . . . . ?
C34 C29 B2 O3 119.7(4) . . . . ?
C34 C29 B2 O4 -4.0(5) . . . . ?
C34 C29 B2 N4 -120.5(3) . . . . ?
C12 C7 C8 F1 -178.6(3) . . . . ?
C12 C7 C8 C9 2.2(5) . . . . ?
C12 C7 B1 O2 -0.8(5) . . . . ?
C12 C7 B1 O1 124.3(4) . . . . ?
C12 C7 B1 N1 -117.4(4) . . . . ?
C24 O4 B2 O3 8.7(4) . . . . ?
C24 O4 B2 N4 -104.8(3) . . . . ?
C24 O4 B2 C29 137.4(3) . . . . ?
C24 C23 C28 C27 -0.5(5) . . . . ?
C24 C25 C26 C27 0.2(6) . . . . ?
C8 C7 C12 C11 -0.9(5) . . . . ?
C8 C7 B1 O2 179.9(3) . . . . ?
C8 C7 B1 O1 -55.0(5) . . . . ?
C8 C7 B1 N1 63.3(4) . . . . ?
C8 C9 C10 F2 179.3(3) . . . . ?
C8 C9 C10 C11 -0.2(6) . . . . ?
C17 N1 C13 C14 0.3(5) . . . . ?
C17 N1 B1 O2 -57.9(4) . . . . ?
C17 N1 B1 O1 -171.0(3) . . . . ?
C17 N1 B1 C7 64.6(4) . . . . ?
C33 C32 C31 C30 -0.9(5) . . . . ?
C21 C20 C19 C18 0.0(5) . . . . ?
C18 N4 C22 C21 0.8(5) . . . . ?
C18 N4 B2 O3 -169.3(3) . . . . ?
C18 N4 B2 O4 -55.7(4) . . . . ?
C18 N4 B2 C29 65.2(4) . . . . ?
C28 C23 C24 O4 -178.3(3) . . . . ?
C28 C23 C24 C25 1.1(5) . . . . ?
C19 C20 C21 C22 1.2(5) . . . . ?
C9 C10 C11 C12 1.4(6) . . . . ?
C3 C2 C1 O1 179.5(3) . . . . ?
C3 C2 C1 C6 1.2(5) . . . . ?
C3 C4 C5 C6 1.3(6) . . . . ?
C25 C26 C27 C28 0.4(6) . . . . ?
B1 O2 C2 C1 -9.5(4) . . . . ?
B1 O2 C2 C3 171.7(3) . . . . ?
B1 O1 C1 C2 8.7(4) . . . . ?
B1 O1 C1 C6 -173.1(3) . . . . ?
B1 N1 C13 C14 -177.2(3) . . . . ?
B1 N1 C17 C16 178.7(3) . . . . ?
B1 C7 C12 C11 179.7(4) . . . . ?
B1 C7 C8 F1 0.8(5) . . . . ?
B1 C7 C8 C9 -178.4(3) . . . . ?
B2 O3 C23 C24 4.9(4) . . . . ?
B2 O3 C23 C28 -176.3(4) . . . . ?
B2 O4 C24 C23 -5.9(4) . . . . ?
B2 O4 C24 C25 174.8(4) . . . . ?
B2 N4 C22 C21 -177.9(3) . . . . ?
B2 N4 C18 C19 179.3(3) . . . . ?
B2 C29 C30 F3 0.5(5) . . . . ?
B2 C29 C30 C31 -179.8(3) . . . . ?
B2 C29 C34 C33 -178.8(3) . . . . ?
C38 C39 C40 C35 0.0 . . . . ?
C39 C38 C37 C36 0.0 . . . . ?
C39 C40 C35 C36 0.0 . . . . ?
C40 C35 C36 C37 0.0 . . . . ?
C35 C36 C37 C38 0.0 . . . . ?
C37 C38 C39 C40 0.0 . . . . ?
